data_4073954
loop_
_publ_author_name
'Vujkovic, Nadia'
'Ward, Benjamin D.'
'Maisse-Fran\,cois, Aline'
'Wadepohl, Hubert'
'Mountford, Philip'
'Gade, Lutz H.'

_publ_section_title
;
 Imido-Alkyne Coupling in Titanium Complexes:&#x00A0; New Insights into
 the Alkyne Hydroamination Reaction
;
_journal_issue 23
_journal_name_full Organometallics
_journal_page_first 5522
_journal_paper_doi 10.1021/om700758v
_journal_volume 26
_journal_year 2007
_chemical_compound_source 'Synthesis as described'
_chemical_formula_moiety 'C34 H43 N5 Ti1'
_chemical_formula_sum 'C34 H43 N5 Ti'
_chemical_formula_weight 569.65
_space_group_IT_number 14
_symmetry_cell_setting monoclinic
_symmetry_space_group_name_Hall '-P 2yn'
_symmetry_space_group_name_H-M 'P 1 21/n 1'
_atom_sites_solution_hydrogens geom
_atom_sites_solution_primary direct
_audit_block_code ga_nv5
_cell_angle_alpha 90
_cell_angle_beta 93.924(14)
_cell_angle_gamma 90
_cell_formula_units_Z 4
_cell_length_a 8.650(6)
_cell_length_b 20.362(13)
_cell_length_c 17.777(11)
_cell_measurement_reflns_used 6839
_cell_measurement_temperature 100(2)
_cell_measurement_theta_max 26.732
_cell_measurement_theta_min 1.523
_cell_volume 3124(4)
_computing_cell_refinement 'SAINT (Siemens ,1995)'
_computing_data_collection 'SMART (Siemens, 1993)'
_computing_data_reduction 'SAINT (Siemens ,1995)'
_computing_molecular_graphics 'CAMERON (Watkin et al., 1996)'
_computing_publication_material 'CRYSTALS (Betteridge et al., 2003)'
_computing_structure_refinement 'CRYSTALS (Betteridge et al., 2003)'
_computing_structure_solution 'SIR92 (Altomare et al., 1994)'
_diffrn_ambient_temperature 100(2)
_diffrn_measured_fraction_theta_full 1.000
_diffrn_measured_fraction_theta_max 1.000
_diffrn_measurement_device_type 'Bruker SMART'
_diffrn_measurement_method \w
_diffrn_radiation_monochromator graphite
_diffrn_radiation_type 'Mo K\a'
_diffrn_radiation_wavelength 0.71073
_diffrn_reflns_av_R_equivalents 0.0940
_diffrn_reflns_limit_h_max 10
_diffrn_reflns_limit_h_min -10
_diffrn_reflns_limit_k_max 25
_diffrn_reflns_limit_k_min 0
_diffrn_reflns_limit_l_max 22
_diffrn_reflns_limit_l_min 0
_diffrn_reflns_number 77092
_diffrn_reflns_theta_full 26.732
_diffrn_reflns_theta_max 26.732
_diffrn_reflns_theta_min 1.523
_diffrn_standards_decay_% 0
_diffrn_standards_interval_count 0
_diffrn_standards_interval_time 0
_diffrn_standards_number 0
_exptl_absorpt_coefficient_mu 0.304
_exptl_absorpt_correction_T_max 0.959
_exptl_absorpt_correction_T_min 0.952
_exptl_absorpt_correction_type multi-scan
_exptl_absorpt_process_details 'SADABS (Bruker AXS, 2004-2007)'
_exptl_crystal_colour yellow
_exptl_crystal_density_diffrn 1.211
_exptl_crystal_density_meas ?
_exptl_crystal_description block
_exptl_crystal_F_000 1216
_exptl_crystal_size_max 0.15
_exptl_crystal_size_mid 0.15
_exptl_crystal_size_min 0.15
_refine_diff_density_max 0.60
_refine_diff_density_min -0.76
_refine_ls_extinction_method None
_refine_ls_goodness_of_fit_ref 0.8625
_refine_ls_hydrogen_treatment constr
_refine_ls_matrix_type full
_refine_ls_number_parameters 361
_refine_ls_number_reflns 6606
_refine_ls_number_restraints 0
_refine_ls_R_factor_all 0.0825
_refine_ls_R_factor_gt 0.0564
_refine_ls_shift/su_max 0.006382
_refine_ls_structure_factor_coef Fsqd
_refine_ls_weighting_details
;
 Method, part 1, Chebychev polynomial, (Watkin, 1994, Prince, 1982) 
 [weight] = 1.0/[A~0~*T~0~(x)+A~1~*T~1~(x) ... +A~n-1~]*T~n-1~(x)] 
 where A~i~ are the Chebychev coefficients listed below and x= Fcalc/Fmax 
 Method = Robust Weighting (Prince, 1982) 
 W = [weight] * [1-(deltaF/6*sigmaF)^2^]^2^ 
 A~i~ are: 
 29.0 44.6 23.7 9.04 1.98 
;
_refine_ls_weighting_scheme calc
_refine_ls_wR_factor_all 0.1553
_refine_ls_wR_factor_gt 0.1268
_refine_ls_wR_factor_ref 0.1553
_reflns_limit_h_max 10
_reflns_limit_h_min -10
_reflns_limit_k_max 25
_reflns_limit_k_min 0
_reflns_limit_l_max 22
_reflns_limit_l_min 0
_reflns_number_gt 4508
_reflns_number_total 6633
_reflns_threshold_expression I>2.00u(I)
_cod_data_source_file om700758v-file001.cif
_cod_data_source_block 3c
_cod_depositor_comments
;
The following automatic conversions were performed:

'_symmetry_cell_setting' value 'Monoclinic' changed to 'monoclinic'
according to /home/saulius/struct/CIF-dictionaries/cif_core.dic
dictionary named 'cif_core.dic' version 2.4.1 from 2010-06-29.

Automatic conversion script
Id: cif_fix_values 1715 2011-07-08 13:25:40Z adriana 

The following automatic conversions were performed:

'_exptl_crystal_density_meas' value 'not measured' was changed to '?'
- the value is perceived as not measured.

Automatic conversion script
Id: cif_fix_values 3008 2015-01-20 13:52:24Z robertas 
;
_cod_original_cell_volume 3124(3)
_cod_original_sg_symbol_H-M 'P 1 21/n 1 '
_cod_original_formula_sum 'C34 H43 N5 Ti1'
_cod_database_code 4073954

loop_
_symmetry_equiv_pos_as_xyz
x,y,z
-x,-y,-z
-x+1/2,y+1/2,-z+1/2
x+1/2,-y+1/2,z+1/2

loop_
_atom_site_label
_atom_site_type_symbol
_atom_site_fract_x
_atom_site_fract_y
_atom_site_fract_z
_atom_site_U_iso_or_equiv
_atom_site_occupancy
_atom_site_adp_type
_atom_site_refinement_flags_posn
Ti1 Ti 0.86124(6) 0.16382(2) 0.86796(3) 0.0115 1.0000 Uani .
N1 N 0.9272(3) 0.11145(11) 0.97371(12) 0.0126 1.0000 Uani .
N2 N 0.8096(3) 0.23222(11) 0.94172(12) 0.0134 1.0000 Uani .
N3 N 0.7125(3) 0.08777(11) 0.85417(13) 0.0143 1.0000 Uani .
N4 N 1.0319(3) 0.16811(12) 0.82541(13) 0.0163 1.0000 Uani .
N5 N 0.7282(3) 0.21953(11) 0.77605(13) 0.0147 1.0000 Uani .
C1 C 1.0683(3) 0.08843(13) 0.99664(16) 0.0157 1.0000 Uani .
C2 C 1.0962(4) 0.05502(13) 1.06450(16) 0.0194 1.0000 Uani .
C3 C 0.9745(4) 0.04525(14) 1.10964(17) 0.0209 1.0000 Uani .
C4 C 0.8296(4) 0.07025(14) 1.08647(16) 0.0185 1.0000 Uani .
C5 C 0.8087(3) 0.10337(13) 1.01790(15) 0.0145 1.0000 Uani .
C6 C 0.6566(3) 0.13172(13) 0.98566(15) 0.0143 1.0000 Uani .
C7 C 0.5255(3) 0.12333(15) 1.03907(16) 0.0194 1.0000 Uani .
C8 C 0.6706(3) 0.20921(13) 0.97491(16) 0.0154 1.0000 Uani .
C9 C 0.8764(3) 0.29040(13) 0.96920(14) 0.0129 1.0000 Uani .
C10 C 1.0357(3) 0.30002(13) 0.96065(15) 0.0152 1.0000 Uani .
C11 C 1.1126(3) 0.35591(14) 0.98861(16) 0.0175 1.0000 Uani .
C12 C 1.0294(3) 0.40418(13) 1.02487(16) 0.0180 1.0000 Uani .
C13 C 0.8730(3) 0.39665(13) 1.03313(15) 0.0164 1.0000 Uani .
C14 C 0.7966(3) 0.33988(13) 1.00530(14) 0.0143 1.0000 Uani .
C15 C 1.2856(4) 0.36238(16) 0.9838(2) 0.0263 1.0000 Uani .
C16 C 0.7835(4) 0.44880(14) 1.07170(17) 0.0224 1.0000 Uani .
C17 C 0.6021(3) 0.09195(13) 0.91270(16) 0.0158 1.0000 Uani .
C18 C 0.6853(3) 0.04015(13) 0.79887(15) 0.0145 1.0000 Uani .
C19 C 0.7964(3) 0.03155(13) 0.74554(15) 0.0158 1.0000 Uani .
C20 C 0.7760(3) -0.01343(13) 0.68627(16) 0.0171 1.0000 Uani .
C21 C 0.6402(3) -0.05063(13) 0.67894(16) 0.0180 1.0000 Uani .
C22 C 0.5294(3) -0.04443(13) 0.73136(16) 0.0163 1.0000 Uani .
C23 C 0.5523(3) 0.00021(13) 0.79137(15) 0.0150 1.0000 Uani .
C24 C 0.8999(4) -0.02179(17) 0.63165(18) 0.0262 1.0000 Uani .
C25 C 0.3833(4) -0.08526(15) 0.72395(18) 0.0248 1.0000 Uani .
C26 C 1.1608(3) 0.17498(14) 0.77830(16) 0.0191 1.0000 Uani .
C27 C 1.2765(4) 0.22473(17) 0.8139(2) 0.0287 1.0000 Uani .
C28 C 1.1002(4) 0.1989(2) 0.69951(19) 0.0329 1.0000 Uani .
C29 C 1.2391(4) 0.10761(16) 0.77175(19) 0.0264 1.0000 Uani .
C30 C 0.7406(4) 0.28515(15) 0.77272(19) 0.0310 1.0000 Uani .
C31 C 0.6750(5) 0.32231(17) 0.7138(2) 0.0431 1.0000 Uani .
C32 C 0.5888(4) 0.29085(16) 0.65542(18) 0.0293 1.0000 Uani .
C33 C 0.5741(3) 0.22361(14) 0.65848(16) 0.0189 1.0000 Uani .
C34 C 0.6457(3) 0.18968(13) 0.71842(15) 0.0155 1.0000 Uani .
H11 H 1.1554 0.0952 0.9633 0.0201 1.0000 Uiso R
H21 H 1.2025 0.0388 1.0805 0.0244 1.0000 Uiso R
H31 H 0.9901 0.0204 1.1581 0.0249 1.0000 Uiso R
H41 H 0.7402 0.0646 1.1187 0.0227 1.0000 Uiso R
H71 H 0.4278 0.1426 1.0152 0.0247 1.0000 Uiso R
H72 H 0.5539 0.1464 1.0877 0.0247 1.0000 Uiso R
H73 H 0.5094 0.0756 1.0490 0.0247 1.0000 Uiso R
H81 H 0.6671 0.2302 1.0256 0.0203 1.0000 Uiso R
H82 H 0.5793 0.2240 0.9417 0.0203 1.0000 Uiso R
H101 H 1.0948 0.2658 0.9343 0.0193 1.0000 Uiso R
H121 H 1.0838 0.4444 1.0453 0.0225 1.0000 Uiso R
H141 H 0.6831 0.3348 1.0112 0.0190 1.0000 Uiso R
H151 H 1.3219 0.4052 1.0061 0.0331 1.0000 Uiso R
H152 H 1.3392 0.3255 1.0121 0.0331 1.0000 Uiso R
H153 H 1.3101 0.3605 0.9297 0.0331 1.0000 Uiso R
H161 H 0.6728 0.4347 1.0721 0.0298 1.0000 Uiso R
H162 H 0.8279 0.4547 1.1247 0.0298 1.0000 Uiso R
H163 H 0.7894 0.4913 1.0438 0.0298 1.0000 Uiso R
H171 H 0.5786 0.0461 0.9285 0.0196 1.0000 Uiso R
H172 H 0.5054 0.1130 0.8901 0.0196 1.0000 Uiso R
H191 H 0.8933 0.0584 0.7503 0.0207 1.0000 Uiso R
H211 H 0.6225 -0.0820 0.6359 0.0222 1.0000 Uiso R
H231 H 0.4730 0.0034 0.8296 0.0199 1.0000 Uiso R
H241 H 0.8662 -0.0556 0.5931 0.0333 1.0000 Uiso R
H242 H 0.9981 -0.0364 0.6596 0.0333 1.0000 Uiso R
H243 H 0.9179 0.0209 0.6059 0.0333 1.0000 Uiso R
H251 H 0.3176 -0.0743 0.7664 0.0315 1.0000 Uiso R
H252 H 0.4106 -0.1330 0.7260 0.0315 1.0000 Uiso R
H253 H 0.3246 -0.0753 0.6748 0.0315 1.0000 Uiso R
H271 H 1.3659 0.2295 0.7815 0.0357 1.0000 Uiso R
H272 H 1.3151 0.2092 0.8652 0.0357 1.0000 Uiso R
H273 H 1.2239 0.2682 0.8183 0.0357 1.0000 Uiso R
H281 H 1.1887 0.2036 0.6666 0.0430 1.0000 Uiso R
H282 H 1.0480 0.2424 0.7043 0.0430 1.0000 Uiso R
H283 H 1.0242 0.1664 0.6766 0.0430 1.0000 Uiso R
H291 H 1.3285 0.1117 0.7392 0.0344 1.0000 Uiso R
H292 H 1.2774 0.0922 0.8231 0.0344 1.0000 Uiso R
H293 H 1.1628 0.0752 0.7488 0.0344 1.0000 Uiso R
H301 H 0.8016 0.3082 0.8147 0.0380 1.0000 Uiso R
H311 H 0.6878 0.3711 0.7133 0.0513 1.0000 Uiso R
H321 H 0.5392 0.3164 0.6122 0.0349 1.0000 Uiso R
H331 H 0.5128 0.1996 0.6174 0.0244 1.0000 Uiso R
H341 H 0.6351 0.1408 0.7197 0.0195 1.0000 Uiso R

loop_
_atom_site_aniso_label
_atom_site_aniso_U_11
_atom_site_aniso_U_22
_atom_site_aniso_U_33
_atom_site_aniso_U_23
_atom_site_aniso_U_13
_atom_site_aniso_U_12
Ti1 0.0159(2) 0.0082(2) 0.0100(2) -0.00095(17) -0.00185(17) -0.00020(17)
N1 0.0170(11) 0.0085(10) 0.0117(10) -0.0019(8) -0.0027(8) -0.0011(8)
N2 0.0182(11) 0.0087(10) 0.0129(10) -0.0008(8) -0.0010(9) -0.0017(8)
N3 0.0191(11) 0.0102(10) 0.0129(11) -0.0025(8) -0.0038(9) -0.0017(9)
N4 0.0186(12) 0.0166(11) 0.0136(11) 0.0018(9) -0.0003(9) 0.0014(9)
N5 0.0167(11) 0.0131(11) 0.0142(11) 0.0007(9) 0.0000(9) -0.0009(9)
C1 0.0175(13) 0.0090(12) 0.0198(14) -0.0013(10) -0.0039(10) 0.0010(10)
C2 0.0264(15) 0.0103(12) 0.0201(14) -0.0022(10) -0.0085(11) 0.0014(11)
C3 0.0300(16) 0.0138(13) 0.0176(14) 0.0010(11) -0.0081(12) -0.0021(12)
C4 0.0259(15) 0.0128(13) 0.0164(13) 0.0011(10) -0.0025(11) -0.0036(11)
C5 0.0206(13) 0.0098(12) 0.0128(12) -0.0008(10) 0.0000(10) -0.0011(10)
C6 0.0177(13) 0.0122(12) 0.0125(12) -0.0002(10) -0.0019(10) -0.0017(10)
C7 0.0199(14) 0.0201(14) 0.0184(14) 0.0011(11) 0.0019(11) -0.0024(11)
C8 0.0174(13) 0.0120(12) 0.0166(13) -0.0028(10) 0.0005(10) -0.0023(10)
C9 0.0216(14) 0.0082(11) 0.0082(11) 0.0005(9) -0.0029(10) -0.0019(10)
C10 0.0184(13) 0.0117(12) 0.0156(13) -0.0005(10) 0.0010(10) 0.0008(10)
C11 0.0233(14) 0.0127(13) 0.0162(13) 0.0011(10) -0.0019(11) -0.0017(11)
C12 0.0271(15) 0.0097(12) 0.0166(13) -0.0002(10) -0.0028(11) -0.0014(11)
C13 0.0285(15) 0.0093(12) 0.0112(12) 0.0008(10) 0.0002(11) 0.0022(11)
C14 0.0194(13) 0.0132(12) 0.0102(12) 0.0001(10) 0.0000(10) 0.0005(10)
C15 0.0230(16) 0.0210(15) 0.0346(18) -0.0025(13) 0.0001(13) -0.0058(12)
C16 0.0340(17) 0.0130(13) 0.0205(14) -0.0048(11) 0.0025(12) 0.0013(12)
C17 0.0178(13) 0.0113(12) 0.0179(13) 0.0010(10) -0.0027(10) -0.0021(10)
C18 0.0210(14) 0.0079(12) 0.0135(12) 0.0015(9) -0.0069(10) 0.0010(10)
C19 0.0180(13) 0.0116(12) 0.0168(13) 0.0013(10) -0.0058(10) 0.0003(10)
C20 0.0243(14) 0.0108(12) 0.0156(13) 0.0029(10) -0.0022(11) 0.0027(11)
C21 0.0269(15) 0.0118(12) 0.0142(13) -0.0016(10) -0.0064(11) 0.0021(11)
C22 0.0218(14) 0.0091(12) 0.0168(13) 0.0004(10) -0.0064(10) -0.0014(10)
C23 0.0204(13) 0.0092(12) 0.0146(12) 0.0029(10) -0.0040(10) 0.0009(10)
C24 0.0302(17) 0.0272(16) 0.0210(15) -0.0052(13) 0.0011(12) -0.0003(13)
C25 0.0317(17) 0.0189(14) 0.0232(15) -0.0042(12) -0.0021(12) -0.0110(13)
C26 0.0199(14) 0.0181(14) 0.0195(14) -0.0036(11) 0.0023(11) 0.0015(11)
C27 0.0246(16) 0.0264(16) 0.0360(18) -0.0074(14) 0.0091(14) -0.0034(13)
C28 0.0351(19) 0.043(2) 0.0210(16) 0.0069(14) 0.0088(14) 0.0063(16)
C29 0.0211(15) 0.0268(16) 0.0311(17) -0.0128(13) -0.0007(13) 0.0033(13)
C30 0.051(2) 0.0120(14) 0.0266(16) 0.0022(12) -0.0214(15) -0.0061(14)
C31 0.076(3) 0.0145(15) 0.0340(19) 0.0050(14) -0.028(2) -0.0046(17)
C32 0.047(2) 0.0182(15) 0.0204(15) 0.0049(12) -0.0168(14) 0.0004(14)
C33 0.0252(15) 0.0160(14) 0.0149(13) 0.0007(10) -0.0043(11) -0.0009(11)
C34 0.0210(14) 0.0098(12) 0.0154(13) -0.0005(10) -0.0016(10) -0.0012(10)

loop_
_atom_type_symbol
_atom_type_scat_dispersion_real
_atom_type_scat_dispersion_imag
_atom_type_scat_Cromer_Mann_a1
_atom_type_scat_Cromer_Mann_b1
_atom_type_scat_Cromer_Mann_a2
_atom_type_scat_Cromer_Mann_b2
_atom_type_scat_Cromer_Mann_a3
_atom_type_scat_Cromer_Mann_b3
_atom_type_scat_Cromer_Mann_a4
_atom_type_scat_Cromer_Mann_b4
_atom_type_scat_Cromer_Mann_c
_atom_type_scat_source
C 0.0033 0.0016 2.3100 20.8439 1.0200 10.2075 1.5886 0.5687 0.8650 51.6512 0.2156 'International Tables Vol C 4.2.6.8 and 6.1.1.4'
H 0.0000 0.0000 0.4930 10.5109 0.3229 26.1257 0.1402 3.1424 0.0408 57.7998 0.0030 'International Tables Vol C 4.2.6.8 and 6.1.1.4'
N 0.0061 0.0033 12.2126 0.0057 3.1322 9.8933 2.0125 28.9975 1.1663 0.5826 -11.5290 'International Tables Vol C 4.2.6.8 and 6.1.1.4'
Ti 0.2776 0.4457 9.7595 7.8508 7.3558 0.5000 1.6991 35.6338 1.9021 116.1050 1.2807 'International Tables Vol C 4.2.6.8 and 6.1.1.4'

loop_
_geom_angle_atom_site_label_1
_geom_angle_atom_site_label_2
_geom_angle_atom_site_label_3
_geom_angle
_geom_angle_publ_flag
N1 Ti1 N2 80.37(9) yes
N1 Ti1 N3 81.83(10) yes
N2 Ti1 N3 116.64(10) yes
N1 Ti1 N4 102.82(10) yes
N2 Ti1 N4 119.85(11) yes
N3 Ti1 N4 123.31(11) yes
N1 Ti1 N5 163.22(9) yes
N2 Ti1 N5 89.94(10) yes
N3 Ti1 N5 90.48(10) yes
N4 Ti1 N5 93.87(10) yes
N1 Ti1 C8 72.91(9) yes
N2 Ti1 C8 30.43(9) yes
N3 Ti1 C8 86.25(10) yes
N4 Ti1 C8 149.78(10) yes
N5 Ti1 C8 91.81(10) yes
Ti1 N1 C1 127.19(19) yes
Ti1 N1 C5 113.26(18) yes
C1 N1 C5 119.6(2) yes
Ti1 N2 C8 105.78(17) yes
Ti1 N2 C9 136.23(19) yes
C8 N2 C9 117.9(2) yes
Ti1 N3 C17 108.12(17) yes
Ti1 N3 C18 134.21(19) yes
C17 N3 C18 117.2(2) yes
Ti1 N4 C26 170.5(2) yes
Ti1 N5 C30 119.8(2) yes
Ti1 N5 C34 122.88(19) yes
C30 N5 C34 117.0(2) yes
N1 C1 C2 122.2(3) yes
N1 C1 H11 118.536 no
C2 C1 H11 119.252 no
C1 C2 C3 118.7(3) yes
C1 C2 H21 120.659 no
C3 C2 H21 120.609 no
C2 C3 C4 118.9(3) yes
C2 C3 H31 120.672 no
C4 C3 H31 120.447 no
C3 C4 C5 119.8(3) yes
C3 C4 H41 120.356 no
C5 C4 H41 119.813 no
C4 C5 N1 120.8(3) yes
C4 C5 C6 125.0(3) yes
N1 C5 C6 114.2(2) yes
C5 C6 C7 112.5(2) yes
C5 C6 C8 110.6(2) yes
C7 C6 C8 104.4(2) yes
C5 C6 C17 108.6(2) yes
C7 C6 C17 105.1(2) yes
C8 C6 C17 115.5(2) yes
C6 C7 H71 109.347 no
C6 C7 H72 109.527 no
H71 C7 H72 109.476 no
C6 C7 H73 109.526 no
H71 C7 H73 109.476 no
H72 C7 H73 109.476 no
C6 C8 N2 116.1(2) yes
C6 C8 Ti1 78.76(14) yes
N2 C8 Ti1 43.79(12) yes
C6 C8 H81 107.889 no
N2 C8 H81 107.791 no
Ti1 C8 H81 145.140 no
C6 C8 H82 107.762 no
N2 C8 H82 107.753 no
Ti1 C8 H82 100.274 no
H81 C8 H82 109.467 no
N2 C9 C10 117.8(2) yes
N2 C9 C14 124.5(3) yes
C10 C9 C14 117.7(2) yes
C9 C10 C11 121.4(3) yes
C9 C10 H101 119.232 no
C11 C10 H101 119.357 no
C10 C11 C12 119.3(3) yes
C10 C11 C15 120.1(3) yes
C12 C11 C15 120.5(3) yes
C11 C12 C13 120.6(3) yes
C11 C12 H121 119.812 no
C13 C12 H121 119.553 no
C12 C13 C14 119.7(3) yes
C12 C13 C16 120.6(3) yes
C14 C13 C16 119.8(3) yes
C13 C14 C9 121.2(3) yes
C13 C14 H141 119.359 no
C9 C14 H141 119.424 no
C11 C15 H151 109.823 no
C11 C15 H152 109.459 no
H151 C15 H152 109.476 no
C11 C15 H153 109.117 no
H151 C15 H153 109.476 no
H152 C15 H153 109.476 no
C13 C16 H161 108.900 no
C13 C16 H162 109.690 no
H161 C16 H162 109.477 no
C13 C16 H163 109.808 no
H161 C16 H163 109.475 no
H162 C16 H163 109.476 no
C6 C17 N3 116.3(2) yes
C6 C17 H171 107.701 no
N3 C17 H171 107.515 no
C6 C17 H172 107.809 no
N3 C17 H172 107.937 no
H171 C17 H172 109.467 no
N3 C18 C19 118.3(2) yes
N3 C18 C23 124.6(3) yes
C19 C18 C23 117.1(2) yes
C18 C19 C20 122.2(3) yes
C18 C19 H191 118.841 no
C20 C19 H191 118.945 no
C19 C20 C21 119.2(3) yes
C19 C20 C24 120.1(3) yes
C21 C20 C24 120.7(3) yes
C20 C21 C22 120.2(3) yes
C20 C21 H211 120.103 no
C22 C21 H211 119.677 no
C21 C22 C23 120.1(3) yes
C21 C22 C25 120.2(3) yes
C23 C22 C25 119.7(3) yes
C18 C23 C22 121.1(3) yes
C18 C23 H231 119.443 no
C22 C23 H231 119.415 no
C20 C24 H241 109.415 no
C20 C24 H242 109.303 no
H241 C24 H242 109.476 no
C20 C24 H243 109.681 no
H241 C24 H243 109.476 no
H242 C24 H243 109.476 no
C22 C25 H251 109.076 no
C22 C25 H252 109.682 no
H251 C25 H252 109.476 no
C22 C25 H253 109.641 no
H251 C25 H253 109.476 no
H252 C25 H253 109.476 no
N4 C26 C27 109.4(2) yes
N4 C26 C28 109.2(3) yes
C27 C26 C28 109.8(3) yes
N4 C26 C29 108.6(2) yes
C27 C26 C29 110.0(3) yes
C28 C26 C29 109.7(3) yes
C26 C27 H271 109.524 no
C26 C27 H272 109.672 no
H271 C27 H272 109.476 no
C26 C27 H273 109.203 no
H271 C27 H273 109.475 no
H272 C27 H273 109.476 no
C26 C28 H281 109.642 no
C26 C28 H282 109.293 no
H281 C28 H282 109.476 no
C26 C28 H283 109.465 no
H281 C28 H283 109.475 no
H282 C28 H283 109.476 no
C26 C29 H291 109.419 no
C26 C29 H292 109.302 no
H291 C29 H292 109.475 no
C26 C29 H293 109.678 no
H291 C29 H293 109.476 no
H292 C29 H293 109.476 no
N5 C30 C31 123.2(3) yes
N5 C30 H301 118.281 no
C31 C30 H301 118.483 no
C30 C31 C32 119.0(3) yes
C30 C31 H311 120.643 no
C32 C31 H311 120.385 no
C31 C32 C33 118.4(3) yes
C31 C32 H321 120.845 no
C33 C32 H321 120.790 no
C32 C33 C34 119.4(3) yes
C32 C33 H331 120.282 no
C34 C33 H331 120.355 no
C33 C34 N5 123.1(3) yes
C33 C34 H341 118.645 no
N5 C34 H341 118.295 no

loop_
_geom_bond_atom_site_label_1
_geom_bond_atom_site_label_2
_geom_bond_distance
_geom_bond_publ_flag
Ti1 N1 2.202(2) yes
Ti1 N2 1.985(2) yes
Ti1 N3 2.018(2) yes
Ti1 N4 1.706(3) yes
Ti1 N5 2.241(2) yes
Ti1 C8 2.760(3) yes
N1 C1 1.345(4) yes
N1 C5 1.344(4) yes
N2 C8 1.452(4) yes
N2 C9 1.392(3) yes
N3 C17 1.462(4) yes
N3 C18 1.389(3) yes
N4 C26 1.446(4) yes
N5 C30 1.342(4) yes
N5 C34 1.352(4) yes
C1 C2 1.391(4) yes
C1 H11 1.000 no
C2 C3 1.381(5) yes
C2 H21 1.000 no
C3 C4 1.388(4) yes
C3 H31 1.000 no
C4 C5 1.394(4) yes
C4 H41 1.000 no
C5 C6 1.513(4) yes
C6 C7 1.538(4) yes
C6 C8 1.595(4) yes
C6 C17 1.574(4) yes
C7 H71 1.000 no
C7 H72 1.000 no
C7 H73 1.000 no
C8 H81 1.000 no
C8 H82 1.000 no
C9 C10 1.410(4) yes
C9 C14 1.402(4) yes
C10 C11 1.392(4) yes
C10 H101 1.000 no
C11 C12 1.401(4) yes
C11 C15 1.511(4) yes
C12 C13 1.379(4) yes
C12 H121 1.000 no
C13 C14 1.405(4) yes
C13 C16 1.507(4) yes
C14 H141 1.000 no
C15 H151 1.000 no
C15 H152 1.000 no
C15 H153 1.000 no
C16 H161 1.000 no
C16 H162 1.000 no
C16 H163 1.000 no
C17 H171 1.000 no
C17 H172 1.000 no
C18 C19 1.406(4) yes
C18 C23 1.408(4) yes
C19 C20 1.398(4) yes
C19 H191 1.000 no
C20 C21 1.396(4) yes
C20 C24 1.504(4) yes
C21 C22 1.387(4) yes
C21 H211 1.000 no
C22 C23 1.405(4) yes
C22 C25 1.511(4) yes
C23 H231 1.000 no
C24 H241 1.000 no
C24 H242 1.000 no
C24 H243 1.000 no
C25 H251 1.000 no
C25 H252 1.000 no
C25 H253 1.000 no
C26 C27 1.531(4) yes
C26 C28 1.541(4) yes
C26 C29 1.538(4) yes
C27 H271 1.000 no
C27 H272 1.000 no
C27 H273 1.000 no
C28 H281 1.000 no
C28 H282 1.000 no
C28 H283 1.000 no
C29 H291 1.000 no
C29 H292 1.000 no
C29 H293 1.000 no
C30 C31 1.383(5) yes
C30 H301 1.000 no
C31 C32 1.391(5) yes
C31 H311 1.000 no
C32 C33 1.376(4) yes
C32 H321 1.000 no
C33 C34 1.381(4) yes
C33 H331 1.000 no
C34 H341 1.000 no
